data_9000046
loop_
_publ_author_name
'Kukesh, J. S.'
'Pauling, L.'

_publ_section_title
;
 The problem of the graphite structure
;
_journal_name_full 'American Mineralogist'
_journal_page_first 125
_journal_page_last 125
_journal_volume 35
_journal_year 1950
_chemical_formula_sum C
_chemical_name_common Graphite
_chemical_name_mineral Graphite
_space_group_IT_number 69
_symmetry_space_group_name_Hall '-F 2 2'
_symmetry_space_group_name_H-M 'F m m m'
_cell_angle_alpha 90
_cell_angle_beta 90
_cell_angle_gamma 90
_cell_length_a 2.456
_cell_length_b 4.254
_cell_length_c 6.696
_cell_formula_units_Z 8
_cell_volume 69.959
_database_code_amcsd 0000049
_exptl_crystal_density_diffrn 2.281
_cod_database_code 9000046

loop_
_space_group_symop_operation_xyz
x,y,z
x,1/2+y,1/2+z
1/2+x,y,1/2+z
1/2+x,1/2+y,z
x,-y,z
x,1/2-y,1/2+z
1/2+x,-y,1/2+z
1/2+x,1/2-y,z
-x,y,-z
-x,1/2+y,1/2-z
1/2-x,y,1/2-z
1/2-x,1/2+y,-z
-x,y,z
-x,1/2+y,1/2+z
1/2-x,y,1/2+z
1/2-x,1/2+y,z
x,-y,-z
x,1/2-y,1/2-z
1/2+x,-y,1/2-z
1/2+x,1/2-y,-z
x,y,-z
x,1/2+y,1/2-z
1/2+x,y,1/2-z
1/2+x,1/2+y,-z
-x,-y,z
-x,1/2-y,1/2+z
1/2-x,-y,1/2+z
1/2-x,1/2-y,z
-x,-y,-z
-x,1/2-y,1/2-z
1/2-x,-y,1/2-z
1/2-x,1/2-y,-z

loop_
_atom_site_label
_atom_site_fract_x
_atom_site_fract_y
_atom_site_fract_z
C 0.00000 0.16667 0.00000

loop_
_cod_related_entry_id
_cod_related_entry_database
_cod_related_entry_code
1 AMCSD 0000049
